data_4317993
loop_
_publ_author_name
'Dongwhan Lee'
'Stephen J. Lippard'

_publ_section_title
;
 Modeling Dioxygen-Activating Centers in Non-Heme Diiron Enzymes:
 Carboxylate Shifts in Diiron(II) Complexes Supported by Sterically
 Hindered Carboxylate Ligands
;
_journal_name_full 'Inorganic Chemistry'
_journal_page_first 2704
_journal_page_last 2719
_journal_paper_doi 10.1021/ic020186y
_journal_volume 41
_journal_year 2002
_chemical_formula_sum 'C90 H58 Cl2 F8 Fe2 O10'
_chemical_formula_weight 1633.96
_chemical_name_common '[Fe2(m-O2CArF)4(THF)2]'
_chemical_name_systematic
;
   ?
;
_space_group_IT_number 2
_symmetry_cell_setting triclinic
_symmetry_space_group_name_Hall '-P 1'
_symmetry_space_group_name_H-M 'P -1'
_atom_sites_solution_hydrogens geom
_atom_sites_solution_primary direct
_atom_sites_solution_secondary difmap
_audit_creation_method SHELXL-97
_cell_angle_alpha 91.580(2)
_cell_angle_beta 91.590(2)
_cell_angle_gamma 99.4854(18)
_cell_formula_units_Z 2
_cell_length_a 13.9997(3)
_cell_length_b 16.4453(6)
_cell_length_c 17.0489(6)
_cell_measurement_temperature 293(2)
_cell_volume 3867.9(2)
_computing_cell_refinement 'Bruker SMART'
_computing_data_collection 'Bruker SMART'
_computing_data_reduction 'Bruker SHELXTL'
_computing_molecular_graphics 'Bruker SHELXTL'
_computing_publication_material 'Bruker SHELXTL'
_computing_structure_refinement 'SHELXL-97 (Sheldrick, 1997)'
_computing_structure_solution 'SHELXS-97 (Sheldrick, 1990)'
_diffrn_ambient_temperature 293(2)
_diffrn_measured_fraction_theta_full 0.904
_diffrn_measured_fraction_theta_max 0.904
_diffrn_measurement_device_type 'CCD area detector'
_diffrn_measurement_method 'phi and omega scans'
_diffrn_radiation_monochromator graphite
_diffrn_radiation_source 'fine-focus sealed tube'
_diffrn_radiation_type MoK\a
_diffrn_radiation_wavelength 0.71069
_diffrn_reflns_av_R_equivalents 0.0352
_diffrn_reflns_av_sigmaI/netI 0.0688
_diffrn_reflns_limit_h_max 18
_diffrn_reflns_limit_h_min -18
_diffrn_reflns_limit_k_max 20
_diffrn_reflns_limit_k_min -21
_diffrn_reflns_limit_l_max 22
_diffrn_reflns_limit_l_min -21
_diffrn_reflns_number 34614
_diffrn_reflns_theta_full 28.26
_diffrn_reflns_theta_max 28.26
_diffrn_reflns_theta_min 1.26
_exptl_absorpt_coefficient_mu 0.525
_exptl_absorpt_correction_T_max 1.000000
_exptl_absorpt_correction_T_min 0.855686
_exptl_absorpt_correction_type SADABS
_exptl_crystal_colour pale_green
_exptl_crystal_density_diffrn 1.403
_exptl_crystal_density_method 'not measured'
_exptl_crystal_description block
_exptl_crystal_F_000 1672
_exptl_crystal_size_max 0.2
_exptl_crystal_size_mid 0.1
_exptl_crystal_size_min 0.1
_refine_diff_density_max 0.793
_refine_diff_density_min -0.799
_refine_diff_density_rms 0.070
_refine_ls_extinction_method none
_refine_ls_goodness_of_fit_ref 1.002
_refine_ls_hydrogen_treatment mixed
_refine_ls_matrix_type full
_refine_ls_number_parameters 973
_refine_ls_number_reflns 17300
_refine_ls_number_restraints 21
_refine_ls_restrained_S_all 1.009
_refine_ls_R_factor_all 0.1147
_refine_ls_R_factor_gt 0.0639
_refine_ls_shift/su_max 0.789
_refine_ls_shift/su_mean 0.015
_refine_ls_structure_factor_coef Fsqd
_refine_ls_weighting_details 'calc w=1/[\s^2^(Fo^2^)+(0.1010P)^2^+2.2651P] where P=(Fo^2^+2Fc^2^)/3'
_refine_ls_weighting_scheme calc
_refine_ls_wR_factor_gt 0.1650
_refine_ls_wR_factor_ref 0.1924
_reflns_number_gt 10689
_reflns_number_total 17300
_reflns_threshold_expression >2sigma(I)
_cod_data_source_file ic020186y_05.cif
_cod_data_source_block 9
_cod_depositor_comments
;
The following automatic conversions were performed:

'_symmetry_cell_setting' value 'Triclinic' changed to 'triclinic'
according to the built-in table from CIF Core dictionary named
'cif_core.dic' version 2.4.1 from 2010-06-29.

Automatic conversion script
Id: cif_fix_values 1646 2011-03-28 12:23:43Z adriana 
;
_cod_database_code 4317993

loop_
_symmetry_equiv_pos_as_xyz
'x, y, z'
'-x, -y, -z'

loop_
_atom_site_label
_atom_site_type_symbol
_atom_site_fract_x
_atom_site_fract_y
_atom_site_fract_z
_atom_site_U_iso_or_equiv
_atom_site_adp_type
_atom_site_occupancy
_atom_site_symmetry_multiplicity
_atom_site_calc_flag
_atom_site_refinement_flags
_atom_site_disorder_assembly
_atom_site_disorder_group
Fe1 Fe 0.67763(3) 0.27733(3) 0.25187(3) 0.02997(13) Uani 1 1 d . A .
Fe2 Fe 0.48011(3) 0.24425(3) 0.24900(3) 0.03261(14) Uani 1 1 d . A .
O1C O 0.65933(17) 0.31403(13) 0.36695(13) 0.0337(5) Uani 1 1 d . . .
O1A O 0.66925(17) 0.15658(13) 0.28399(13) 0.0350(5) Uani 1 1 d . . .
O1D O 0.64445(17) 0.39057(13) 0.21917(14) 0.0361(5) Uani 1 1 d . . .
O1B O 0.65171(18) 0.23824(14) 0.13619(13) 0.0363(5) Uani 1 1 d . . .
O2C O 0.50500(17) 0.25123(14) 0.36975(13) 0.0349(5) Uani 1 1 d . . .
O2A O 0.51246(18) 0.12057(14) 0.24773(14) 0.0374(6) Uani 1 1 d . . .
O2B O 0.49409(18) 0.24412(14) 0.12858(14) 0.0391(6) Uani 1 1 d . . .
O2D O 0.48786(18) 0.37289(14) 0.24807(14) 0.0387(6) Uani 1 1 d . . .
O10 O 0.33440(19) 0.20566(18) 0.25317(17) 0.0540(7) Uani 1 1 d . . .
O20 O 0.82462(19) 0.31161(17) 0.25375(19) 0.0594(8) Uani 1 1 d . . .
F1C F 1.0011(2) 0.1950(2) 0.4142(2) 0.0916(10) Uani 1 1 d . . .
F1D F 0.9109(3) 0.5353(2) 0.4791(2) 0.1163(14) Uani 1 1 d . . .
F1B F 0.9315(3) 0.5212(2) 0.0867(2) 0.1207(14) Uani 1 1 d . . .
F1A F 0.2432(3) 0.0527(3) 0.5070(2) 0.1264(15) Uani 1 1 d . . .
F21A F 0.9488(3) 0.1357(2) 0.0327(2) 0.1106(13) Uani 1 1 d . . .
F21B F 0.1649(3) -0.0042(2) 0.1062(2) 0.1138(12) Uani 1 1 d . . .
F21D F 0.1479(2) 0.3370(2) 0.0373(2) 0.1093(12) Uani 1 1 d . . .
F21C F 0.1710(3) 0.3891(3) 0.3642(3) 0.1261(15) Uani 1 1 d . . .
C2D C 0.8466(4) 0.5405(3) 0.4189(4) 0.0793(16) Uani 1 1 d . . .
C2C C 0.9191(3) 0.2188(3) 0.4443(3) 0.0615(12) Uani 1 1 d . . .
C2B C 0.8623(4) 0.4577(4) 0.0574(3) 0.0798(16) Uani 1 1 d . . .
C2A C 0.3158(5) 0.0326(4) 0.4615(3) 0.0850(19) Uani 1 1 d . . .
C3C C 0.9289(3) 0.2907(3) 0.4861(3) 0.0737(15) Uani 1 1 d . . .
H3CA H 0.9896 0.3230 0.4945 0.088 Uiso 1 1 calc R . .
C3A C 0.2939(4) -0.0368(3) 0.4120(4) 0.0837(17) Uani 1 1 d . . .
H3AA H 0.2324 -0.0686 0.4101 0.100 Uiso 1 1 calc R . .
C3D C 0.8785(4) 0.5839(3) 0.3540(4) 0.0816(17) Uani 1 1 d . . .
H3DA H 0.9429 0.6088 0.3516 0.098 Uiso 1 1 calc R . .
C3B C 0.8947(4) 0.3925(4) 0.0187(4) 0.0874(18) Uani 1 1 d . . .
H3BA H 0.9604 0.3926 0.0117 0.105 Uiso 1 1 calc R . .
C4C C 0.8470(3) 0.3158(3) 0.5164(3) 0.0615(12) Uani 1 1 d . . .
H4CA H 0.8529 0.3649 0.5459 0.074 Uiso 1 1 calc R . .
C4A C 0.3653(4) -0.0570(3) 0.3663(3) 0.0616(12) Uani 1 1 d . . .
H4AA H 0.3524 -0.1037 0.3332 0.074 Uiso 1 1 calc R . .
C4D C 0.8134(3) 0.5899(3) 0.2923(3) 0.0670(13) Uani 1 1 d . . .
H4DA H 0.8345 0.6181 0.2478 0.080 Uiso 1 1 calc R . .
C4B C 0.8254(4) 0.3274(4) -0.0091(3) 0.0715(14) Uani 1 1 d . . .
H4BA H 0.8449 0.2832 -0.0358 0.086 Uiso 1 1 calc R . .
C5C C 0.7557(3) 0.2676(2) 0.5028(2) 0.0415(8) Uani 1 1 d . . .
C5D C 0.7165(3) 0.5538(2) 0.2972(3) 0.0472(9) Uani 1 1 d . . .
C5A C 0.4575(3) -0.0090(2) 0.3682(2) 0.0455(9) Uani 1 1 d . . .
C5B C 0.7270(3) 0.3267(3) 0.0020(2) 0.0481(10) Uani 1 1 d . . .
C6C C 0.7505(3) 0.1944(2) 0.4597(2) 0.0431(9) Uani 1 1 d . . .
H6CA H 0.6905 0.1612 0.4507 0.052 Uiso 1 1 calc R . .
C6D C 0.6888(3) 0.5112(2) 0.3643(2) 0.0476(9) Uani 1 1 d . . .
H6DA H 0.6245 0.4864 0.3683 0.057 Uiso 1 1 calc R . .
C6B C 0.6999(3) 0.3943(3) 0.0414(2) 0.0503(10) Uani 1 1 d . . .
H6BA H 0.6347 0.3952 0.0494 0.060 Uiso 1 1 calc R . .
C6A C 0.4742(3) 0.0604(2) 0.4185(2) 0.0495(10) Uani 1 1 d . . .
H6AA H 0.5352 0.0931 0.4211 0.059 Uiso 1 1 calc R . .
C7B C 0.7681(4) 0.4600(3) 0.0688(3) 0.0641(13) Uani 1 1 d . . .
H7BA H 0.7493 0.5050 0.0946 0.077 Uiso 1 1 calc R . .
C7C C 0.8322(3) 0.1694(3) 0.4298(3) 0.0531(10) Uani 1 1 d . . .
H7CA H 0.8278 0.1202 0.4006 0.064 Uiso 1 1 calc R . .
C7D C 0.7538(4) 0.5044(3) 0.4255(3) 0.0636(12) Uani 1 1 d . . .
H7DA H 0.7338 0.4757 0.4700 0.076 Uiso 1 1 calc R . .
C7A C 0.4026(4) 0.0817(3) 0.4644(3) 0.0683(14) Uani 1 1 d . . .
H7AA H 0.4140 0.1290 0.4967 0.082 Uiso 1 1 calc R . .
C8C C 0.6678(3) 0.2941(2) 0.5357(2) 0.0389(8) Uani 1 1 d . . .
C8A C 0.5378(3) -0.0369(2) 0.3246(2) 0.0395(8) Uani 1 1 d . . .
C8D C 0.6431(3) 0.5668(2) 0.2357(2) 0.0414(9) Uani 1 1 d . . .
C8B C 0.6529(3) 0.2584(2) -0.0317(2) 0.0442(9) Uani 1 1 d . . .
C9A C 0.5502(3) -0.1189(2) 0.3343(2) 0.0494(10) Uani 1 1 d . . .
H9AA H 0.5061 -0.1533 0.3634 0.059 Uiso 1 1 calc R . .
C9C C 0.6665(3) 0.3086(3) 0.6176(2) 0.0520(10) Uani 1 1 d . . .
H9CA H 0.7205 0.3027 0.6485 0.062 Uiso 1 1 calc R . .
C9B C 0.6593(4) 0.2378(3) -0.1114(2) 0.0572(11) Uani 1 1 d . . .
H9BA H 0.7108 0.2637 -0.1398 0.069 Uiso 1 1 calc R . .
C9D C 0.6474(4) 0.6472(2) 0.2102(3) 0.0549(11) Uani 1 1 d . . .
H9DA H 0.6992 0.6875 0.2269 0.066 Uiso 1 1 calc R . .
C10C C 0.5873(4) 0.3313(3) 0.6530(2) 0.0584(12) Uani 1 1 d . . .
H10A H 0.5880 0.3399 0.7071 0.070 Uiso 1 1 calc R . .
C10A C 0.6256(3) -0.1493(2) 0.3020(2) 0.0534(11) Uani 1 1 d . . .
H10B H 0.6331 -0.2037 0.3098 0.064 Uiso 1 1 calc R . .
C10B C 0.5887(4) 0.1786(3) -0.1478(3) 0.0673(14) Uani 1 1 d . . .
H10C H 0.5939 0.1642 -0.2004 0.081 Uiso 1 1 calc R . .
C10D C 0.5768(4) 0.6681(3) 0.1610(3) 0.0646(13) Uani 1 1 d . . .
H10D H 0.5816 0.7218 0.1438 0.078 Uiso 1 1 calc R . .
C11A C 0.6911(3) -0.0990(2) 0.2577(2) 0.0491(10) Uani 1 1 d . . .
H11A H 0.7423 -0.1202 0.2357 0.059 Uiso 1 1 calc R . .
C11C C 0.5073(3) 0.3412(2) 0.6082(2) 0.0515(10) Uani 1 1 d . . .
H11B H 0.4544 0.3572 0.6324 0.062 Uiso 1 1 calc R . .
C11B C 0.5107(4) 0.1411(3) -0.1069(3) 0.0610(13) Uani 1 1 d . . .
H11C H 0.4636 0.1023 -0.1327 0.073 Uiso 1 1 calc R . .
C11D C 0.4993(4) 0.6096(3) 0.1373(3) 0.0592(12) Uani 1 1 d . . .
H11D H 0.4510 0.6247 0.1049 0.071 Uiso 1 1 calc R . .
C12A C 0.6816(3) -0.0169(2) 0.2455(2) 0.0402(8) Uani 1 1 d . . .
C12C C 0.5038(3) 0.3276(2) 0.5269(2) 0.0390(8) Uani 1 1 d . . .
C12D C 0.4908(3) 0.5276(2) 0.1606(2) 0.0424(9) Uani 1 1 d . . .
C12B C 0.5013(3) 0.1602(2) -0.0275(2) 0.0434(9) Uani 1 1 d . . .
C13A C 0.6039(3) 0.01439(19) 0.2796(2) 0.0355(8) Uani 1 1 d . . .
C13C C 0.5845(3) 0.30329(19) 0.4903(2) 0.0345(7) Uani 1 1 d . . .
C13B C 0.5746(3) 0.2187(2) 0.0108(2) 0.0394(8) Uani 1 1 d . . .
C13D C 0.5654(3) 0.5057(2) 0.2089(2) 0.0368(8) Uani 1 1 d . . .
C14C C 0.5829(2) 0.28848(18) 0.40230(19) 0.0310(7) Uani 1 1 d . . .
C14B C 0.5732(3) 0.23510(19) 0.0985(2) 0.0339(7) Uani 1 1 d . . .
C14D C 0.5660(3) 0.4159(2) 0.22730(19) 0.0334(7) Uani 1 1 d . . .
C14A C 0.5938(3) 0.10449(19) 0.26929(19) 0.0325(7) Uani 1 1 d . . .
C15C C 0.4153(3) 0.3429(2) 0.4826(2) 0.0412(8) Uani 1 1 d . . .
C15D C 0.4019(3) 0.4718(2) 0.1312(2) 0.0449(9) Uani 1 1 d . . .
C15A C 0.7523(3) 0.0288(2) 0.1920(2) 0.0428(9) Uani 1 1 d . . .
C15B C 0.4134(3) 0.1181(2) 0.0113(2) 0.0483(10) Uani 1 1 d . . .
C16C C 0.3249(3) 0.2982(3) 0.4986(3) 0.0591(12) Uani 1 1 d . . .
H16A H 0.3197 0.2578 0.5361 0.071 Uiso 1 1 calc R . .
C16A C 0.8509(3) 0.0252(3) 0.2004(3) 0.0628(12) Uani 1 1 d . . .
H16B H 0.8729 -0.0019 0.2428 0.075 Uiso 1 1 calc R . .
C16B C 0.3226(3) 0.1279(3) -0.0173(3) 0.0571(11) Uani 1 1 d . . .
H16C H 0.3180 0.1626 -0.0589 0.069 Uiso 1 1 calc R . .
C16D C 0.3122(4) 0.4873(3) 0.1541(3) 0.0639(12) Uani 1 1 d . . .
H16D H 0.3095 0.5290 0.1915 0.077 Uiso 1 1 calc R . .
C17A C 0.9170(4) 0.0611(3) 0.1469(4) 0.0788(16) Uani 1 1 d . . .
H17A H 0.9825 0.0580 0.1528 0.095 Uiso 1 1 calc R . .
C17B C 0.2391(4) 0.0879(3) 0.0139(3) 0.0749(15) Uani 1 1 d . . .
H17B H 0.1786 0.0954 -0.0056 0.090 Uiso 1 1 calc R . .
C17C C 0.2430(4) 0.3138(3) 0.4589(4) 0.0764(15) Uani 1 1 d . . .
H17C H 0.1825 0.2841 0.4694 0.092 Uiso 1 1 calc R . .
C17D C 0.2260(4) 0.4422(4) 0.1225(3) 0.0768(15) Uani 1 1 d . . .
H17D H 0.1662 0.4532 0.1382 0.092 Uiso 1 1 calc R . .
C18B C 0.2476(4) 0.0368(3) 0.0745(4) 0.0738(14) Uani 1 1 d . . .
C18A C 0.8833(4) 0.1008(3) 0.0857(4) 0.0728(15) Uani 1 1 d . . .
C18D C 0.2322(4) 0.3817(4) 0.0680(3) 0.0717(14) Uani 1 1 d . . .
C18C C 0.2516(4) 0.3733(4) 0.4041(4) 0.0806(16) Uani 1 1 d . . .
C19A C 0.7882(4) 0.1062(3) 0.0742(3) 0.0613(12) Uani 1 1 d . . .
H19A H 0.7675 0.1336 0.0316 0.074 Uiso 1 1 calc R . .
C19D C 0.3179(4) 0.3639(3) 0.0430(3) 0.0721(14) Uani 1 1 d . . .
H19B H 0.3195 0.3223 0.0053 0.086 Uiso 1 1 calc R . .
C19C C 0.3391(4) 0.4200(4) 0.3876(3) 0.0789(16) Uani 1 1 d . . .
H19C H 0.3434 0.4606 0.3504 0.095 Uiso 1 1 calc R . .
C19B C 0.3351(4) 0.0249(3) 0.1047(3) 0.0752(15) Uani 1 1 d . . .
H19D H 0.3387 -0.0100 0.1463 0.090 Uiso 1 1 calc R . .
C20A C 0.7220(3) 0.0696(2) 0.1278(2) 0.0439(9) Uani 1 1 d . . .
H20A H 0.6566 0.0725 0.1205 0.053 Uiso 1 1 calc R . .
C20C C 0.4206(3) 0.4040(3) 0.4285(3) 0.0620(12) Uani 1 1 d . . .
H20B H 0.4805 0.4354 0.4192 0.074 Uiso 1 1 calc R . .
C20B C 0.4180(4) 0.0654(3) 0.0727(3) 0.0595(12) Uani 1 1 d . . .
H20C H 0.4781 0.0572 0.0926 0.071 Uiso 1 1 calc R . .
C20D C 0.4033(3) 0.4093(3) 0.0751(3) 0.0600(12) Uani 1 1 d . . .
H20D H 0.4625 0.3976 0.0587 0.072 Uiso 1 1 calc R . .
C10X C 0.2874(5) 0.1502(5) 0.3100(5) 0.061(2) Uiso 0.70 1 d P A 1
H10E H 0.2854 0.1786 0.3604 0.073 Uiso 0.70 1 calc PR A 1
H10F H 0.3213 0.1039 0.3168 0.073 Uiso 0.70 1 calc PR A 1
C11X C 0.1852(7) 0.1213(6) 0.2757(6) 0.085(3) Uiso 0.70 1 d P A 1
H11E H 0.1839 0.0786 0.2350 0.102 Uiso 0.70 1 calc PR A 1
H11F H 0.1402 0.1015 0.3159 0.102 Uiso 0.70 1 calc PR A 1
C12X C 0.1664(7) 0.1941(6) 0.2454(7) 0.094(3) Uiso 0.70 1 d P A 1
H12A H 0.1476 0.2292 0.2870 0.113 Uiso 0.70 1 calc PR A 1
H12B H 0.1137 0.1829 0.2064 0.113 Uiso 0.70 1 calc PR A 1
C10Y C 0.2906(11) 0.1280(10) 0.2869(10) 0.047(4) Uiso 0.30 1 d P A 2
H10G H 0.3202 0.1190 0.3374 0.056 Uiso 0.30 1 calc PR A 2
H10H H 0.2916 0.0808 0.2516 0.056 Uiso 0.30 1 calc PR A 2
C11Y C 0.1771(17) 0.1521(17) 0.2951(15) 0.094(7) Uiso 0.30 1 d P A 2
H11G H 0.1738 0.1947 0.3349 0.113 Uiso 0.30 1 calc PR A 2
H11H H 0.1278 0.1044 0.3026 0.113 Uiso 0.30 1 calc PR A 2
C12Y C 0.1767(12) 0.1872(11) 0.2013(11) 0.064(4) Uiso 0.30 1 d P A 2
H12C H 0.1763 0.1431 0.1622 0.077 Uiso 0.30 1 calc PR A 2
H12D H 0.1229 0.2160 0.1908 0.077 Uiso 0.30 1 calc PR A 2
C13 C 0.2629(4) 0.2390(3) 0.2061(3) 0.0766(14) Uiso 1 1 d . A .
C20X C 0.8913(6) 0.2770(5) 0.2062(5) 0.063(2) Uiso 0.70 1 d P B 3
H20E H 0.8809 0.2875 0.1512 0.076 Uiso 0.70 1 calc PR B 3
H20F H 0.8848 0.2179 0.2126 0.076 Uiso 0.70 1 calc PR B 3
C21X C 0.9886(7) 0.3201(6) 0.2360(6) 0.092(3) Uiso 0.70 1 d P B 3
H21A H 1.0086 0.2962 0.2839 0.110 Uiso 0.70 1 calc PR B 3
H21B H 1.0374 0.3184 0.1971 0.110 Uiso 0.70 1 calc PR B 3
C22X C 0.9707(7) 0.4036(6) 0.2505(6) 0.084(3) Uiso 0.70 1 d P B 3
H22A H 0.9609 0.4311 0.2020 0.100 Uiso 0.70 1 calc PR B 3
H22B H 1.0226 0.4365 0.2819 0.100 Uiso 0.70 1 calc PR B 3
C23X C 0.8735(6) 0.3839(5) 0.2976(5) 0.067(2) Uiso 0.70 1 d P B 3
H23A H 0.8864 0.3718 0.3519 0.081 Uiso 0.70 1 calc PR B 3
H23B H 0.8366 0.4289 0.2958 0.081 Uiso 0.70 1 calc PR B 3
C20Y C 0.8934(12) 0.2613(10) 0.2304(10) 0.048(4) Uiso 0.30 1 d P B 4
H20G H 0.8719 0.2263 0.1845 0.058 Uiso 0.30 1 calc PR B 4
H20H H 0.9135 0.2289 0.2727 0.058 Uiso 0.30 1 calc PR B 4
C21Y C 0.9839(13) 0.3494(11) 0.2091(11) 0.063(4) Uiso 0.30 1 d P B 4
H21C H 1.0481 0.3355 0.2033 0.076 Uiso 0.30 1 calc PR B 4
H21D H 0.9660 0.3794 0.1643 0.076 Uiso 0.30 1 calc PR B 4
C22Y C 0.9714(17) 0.3952(16) 0.2916(15) 0.098(7) Uiso 0.30 1 d P B 4
H22C H 0.9772 0.3614 0.3367 0.118 Uiso 0.30 1 calc PR B 4
H22D H 1.0121 0.4488 0.2987 0.118 Uiso 0.30 1 calc PR B 4
C23Y C 0.8722(10) 0.3990(9) 0.2675(10) 0.044(3) Uiso 0.30 1 d P B 4
H23C H 0.8702 0.4296 0.2198 0.052 Uiso 0.30 1 calc PR B 4
H23D H 0.8401 0.4256 0.3083 0.052 Uiso 0.30 1 calc PR B 4
C1S C 0.9364(7) -0.1046(6) 0.4258(6) 0.150(3) Uiso 1 1 d . . .
Cl2A Cl 0.88702(15) -0.19393(13) 0.37474(13) 0.1228(6) Uiso 1 1 d . . .
Cl1A Cl 0.9907(3) -0.0178(3) 0.3857(3) 0.1154(13) Uiso 0.50 1 d P . .
Cl1B Cl 1.0204(3) -0.0466(3) 0.3739(3) 0.1123(13) Uiso 0.50 1 d P . .
C1X C 0.8965(7) -0.2089(6) 0.1336(5) 0.139(3) Uiso 1 1 d D . .
C2X C 0.9692(7) -0.2494(6) 0.1420(6) 0.146(3) Uiso 1 1 d D C .
C3X C 1.0156(12) -0.1720(10) 0.1702(10) 0.166(6) Uiso 0.60 1 d PD C 1
C4X C 1.0837(11) -0.2018(10) 0.2035(9) 0.143(5) Uiso 0.60 1 d PD C 1
C5X C 1.1422(11) -0.1936(9) 0.2608(9) 0.132(5) Uiso 0.60 1 d PD C 1
C3Y C 1.0343(10) -0.2723(9) 0.1890(8) 0.082(4) Uiso 0.40 1 d PD C 2
C4Y C 1.1029(12) -0.2704(10) 0.2436(10) 0.106(5) Uiso 0.40 1 d PD C 2
C5Y C 1.1125(13) -0.3503(10) 0.2311(10) 0.103(5) Uiso 0.40 1 d PD C 2

loop_
_atom_site_aniso_label
_atom_site_aniso_U_11
_atom_site_aniso_U_22
_atom_site_aniso_U_33
_atom_site_aniso_U_23
_atom_site_aniso_U_13
_atom_site_aniso_U_12
Fe1 0.0335(3) 0.0270(2) 0.0302(3) 0.00040(18) -0.0014(2) 0.00797(19)
Fe2 0.0337(3) 0.0290(2) 0.0353(3) 0.0005(2) -0.0020(2) 0.0064(2)
O1C 0.0399(13) 0.0301(12) 0.0315(12) 0.0015(9) 0.0018(10) 0.0064(10)
O1A 0.0435(14) 0.0252(11) 0.0363(13) -0.0004(9) -0.0061(11) 0.0075(10)
O1D 0.0440(14) 0.0296(12) 0.0373(13) 0.0006(10) 0.0048(11) 0.0133(10)
O1B 0.0463(14) 0.0324(12) 0.0318(13) -0.0005(10) -0.0053(11) 0.0126(10)
O2C 0.0367(13) 0.0321(12) 0.0359(13) -0.0014(10) -0.0022(10) 0.0067(10)
O2A 0.0464(14) 0.0290(11) 0.0377(13) 0.0012(10) -0.0082(11) 0.0107(10)
O2B 0.0461(15) 0.0340(12) 0.0388(14) 0.0005(10) -0.0017(11) 0.0119(11)
O2D 0.0469(15) 0.0313(12) 0.0393(14) 0.0048(10) 0.0043(11) 0.0098(11)
O10 0.0385(15) 0.0588(17) 0.0642(19) 0.0262(15) -0.0035(13) 0.0035(13)
O20 0.0378(15) 0.0483(16) 0.089(2) -0.0238(15) 0.0070(15) 0.0023(12)
F1C 0.0525(17) 0.106(2) 0.122(3) -0.009(2) 0.0080(17) 0.0293(16)
F1D 0.109(3) 0.081(2) 0.150(3) -0.018(2) -0.077(3) 0.0053(19)
F1B 0.112(3) 0.114(3) 0.111(3) 0.008(2) 0.006(2) -0.054(2)
F1A 0.143(3) 0.144(3) 0.115(3) 0.043(3) 0.076(3) 0.072(3)
F21A 0.093(2) 0.092(2) 0.148(3) 0.012(2) 0.061(2) 0.0083(19)
F21B 0.094(3) 0.101(3) 0.133(3) -0.003(2) 0.010(2) -0.023(2)
F21D 0.071(2) 0.123(3) 0.127(3) -0.003(2) -0.027(2) 0.003(2)
F21C 0.077(2) 0.171(4) 0.142(3) -0.014(3) -0.033(2) 0.062(2)
C2D 0.080(4) 0.050(3) 0.105(5) -0.017(3) -0.032(3) 0.008(3)
C2C 0.043(2) 0.073(3) 0.073(3) 0.001(2) -0.002(2) 0.021(2)
C2B 0.078(4) 0.085(4) 0.064(3) 0.012(3) 0.008(3) -0.025(3)
C2A 0.112(5) 0.095(4) 0.064(3) 0.032(3) 0.042(3) 0.055(4)
C3C 0.037(2) 0.074(3) 0.104(4) -0.010(3) -0.014(3) -0.002(2)
C3A 0.082(4) 0.064(3) 0.107(5) 0.031(3) 0.041(3) 0.009(3)
C3D 0.059(3) 0.053(3) 0.126(5) -0.021(3) -0.012(3) -0.005(2)
C3B 0.055(3) 0.117(5) 0.086(4) 0.024(4) 0.012(3) -0.001(3)
C4C 0.048(3) 0.056(3) 0.075(3) -0.015(2) -0.018(2) 0.003(2)
C4A 0.073(3) 0.039(2) 0.070(3) 0.006(2) 0.014(3) 0.000(2)
C4D 0.058(3) 0.039(2) 0.101(4) 0.000(2) 0.013(3) -0.005(2)
C4B 0.063(3) 0.090(4) 0.066(3) 0.009(3) 0.020(3) 0.021(3)
C5C 0.043(2) 0.0407(19) 0.040(2) 0.0037(16) -0.0080(16) 0.0055(16)
C5D 0.056(2) 0.0238(17) 0.062(3) -0.0042(16) 0.006(2) 0.0059(16)
C5A 0.069(3) 0.0323(18) 0.037(2) 0.0085(15) -0.0003(18) 0.0111(18)
C5B 0.054(2) 0.058(2) 0.035(2) 0.0102(18) 0.0065(18) 0.016(2)
C6C 0.041(2) 0.043(2) 0.045(2) 0.0008(17) -0.0062(17) 0.0073(17)
C6D 0.055(2) 0.0309(18) 0.057(3) -0.0058(17) 0.001(2) 0.0077(17)
C6B 0.058(3) 0.055(2) 0.038(2) 0.0059(18) 0.0078(19) 0.009(2)
C6A 0.074(3) 0.041(2) 0.038(2) 0.0006(16) -0.008(2) 0.022(2)
C7B 0.083(4) 0.057(3) 0.047(3) 0.007(2) 0.010(2) -0.006(2)
C7C 0.055(3) 0.050(2) 0.055(3) -0.0046(19) -0.005(2) 0.015(2)
C7D 0.082(4) 0.044(2) 0.062(3) -0.015(2) -0.015(3) 0.009(2)
C7A 0.103(4) 0.067(3) 0.044(3) 0.007(2) 0.006(3) 0.041(3)
C8C 0.047(2) 0.0342(18) 0.0336(19) -0.0014(14) -0.0034(16) 0.0033(16)
C8A 0.061(2) 0.0277(16) 0.0296(18) -0.0029(14) -0.0109(17) 0.0085(16)
C8D 0.051(2) 0.0297(17) 0.046(2) 0.0010(15) 0.0155(18) 0.0126(16)
C8B 0.053(2) 0.052(2) 0.0336(19) 0.0019(16) -0.0040(17) 0.0270(19)
C9A 0.081(3) 0.0277(18) 0.038(2) -0.0001(15) -0.004(2) 0.0074(19)
C9C 0.064(3) 0.054(2) 0.036(2) -0.0037(18) -0.0088(19) 0.006(2)
C9B 0.069(3) 0.072(3) 0.038(2) 0.002(2) 0.002(2) 0.033(2)
C9D 0.078(3) 0.0264(18) 0.062(3) 0.0051(18) 0.024(2) 0.0102(19)
C10C 0.091(4) 0.054(2) 0.029(2) -0.0065(18) 0.006(2) 0.008(2)
C10A 0.087(3) 0.0270(18) 0.050(2) 0.0007(17) -0.007(2) 0.021(2)
C10B 0.093(4) 0.080(3) 0.037(2) -0.010(2) -0.004(3) 0.041(3)
C10D 0.103(4) 0.031(2) 0.066(3) 0.015(2) 0.024(3) 0.023(2)
C11A 0.071(3) 0.0346(19) 0.046(2) -0.0065(17) -0.006(2) 0.0238(19)
C11C 0.069(3) 0.039(2) 0.046(2) -0.0023(17) 0.019(2) 0.0059(19)
C11B 0.086(3) 0.060(3) 0.042(2) -0.014(2) -0.021(2) 0.033(3)
C11D 0.090(3) 0.047(2) 0.051(2) 0.017(2) 0.012(2) 0.038(2)
C12A 0.052(2) 0.0318(17) 0.039(2) -0.0032(15) -0.0103(17) 0.0150(16)
C12C 0.051(2) 0.0242(16) 0.042(2) 0.0019(14) 0.0119(17) 0.0047(15)
C12D 0.060(2) 0.0372(19) 0.036(2) 0.0061(15) 0.0117(17) 0.0228(18)
C12B 0.055(2) 0.0372(19) 0.041(2) -0.0067(16) -0.0171(18) 0.0222(17)
C13A 0.049(2) 0.0246(16) 0.0327(18) -0.0033(13) -0.0117(16) 0.0088(15)
C13C 0.042(2) 0.0260(16) 0.0342(18) -0.0008(13) 0.0057(15) 0.0026(14)
C13B 0.053(2) 0.0368(18) 0.0330(19) -0.0017(15) -0.0080(17) 0.0219(17)
C13D 0.052(2) 0.0293(17) 0.0332(18) 0.0037(14) 0.0138(16) 0.0167(16)
C14C 0.0394(19) 0.0211(15) 0.0339(18) 0.0012(13) 0.0009(15) 0.0089(14)
C14B 0.044(2) 0.0269(16) 0.0329(18) 0.0017(13) -0.0032(16) 0.0129(14)
C14D 0.044(2) 0.0289(16) 0.0278(17) 0.0002(13) 0.0027(15) 0.0092(15)
C14A 0.047(2) 0.0261(16) 0.0260(16) -0.0020(13) -0.0052(15) 0.0122(15)
C15C 0.044(2) 0.0345(18) 0.047(2) -0.0022(16) 0.0102(17) 0.0097(16)
C15D 0.060(2) 0.047(2) 0.035(2) 0.0114(16) 0.0055(18) 0.0284(19)
C15A 0.046(2) 0.0321(18) 0.052(2) -0.0080(16) -0.0058(18) 0.0149(16)
C15B 0.064(3) 0.0321(18) 0.049(2) -0.0100(16) -0.017(2) 0.0133(18)
C16C 0.051(3) 0.045(2) 0.081(3) -0.003(2) 0.016(2) 0.005(2)
C16A 0.055(3) 0.051(2) 0.084(3) -0.005(2) -0.014(2) 0.017(2)
C16B 0.061(3) 0.049(2) 0.061(3) -0.005(2) -0.016(2) 0.013(2)
C16D 0.073(3) 0.066(3) 0.060(3) 0.001(2) 0.012(2) 0.029(3)
C17A 0.050(3) 0.063(3) 0.123(5) -0.014(3) 0.009(3) 0.010(2)
C17B 0.072(4) 0.066(3) 0.084(4) -0.016(3) -0.022(3) 0.010(3)
C17C 0.045(3) 0.070(3) 0.114(5) -0.012(3) 0.006(3) 0.008(2)
C17D 0.066(3) 0.091(4) 0.081(4) 0.016(3) 0.012(3) 0.032(3)
C18B 0.067(3) 0.056(3) 0.091(4) -0.009(3) -0.001(3) -0.009(3)
C18A 0.072(3) 0.049(3) 0.099(4) 0.000(3) 0.033(3) 0.009(2)
C18D 0.066(3) 0.083(4) 0.066(3) 0.009(3) -0.013(3) 0.016(3)
C18C 0.060(3) 0.099(4) 0.090(4) -0.019(3) -0.014(3) 0.039(3)
C19A 0.080(3) 0.044(2) 0.063(3) -0.002(2) 0.014(2) 0.018(2)
C19D 0.077(4) 0.071(3) 0.068(3) -0.015(3) -0.011(3) 0.018(3)
C19C 0.068(3) 0.101(4) 0.079(4) 0.030(3) 0.015(3) 0.041(3)
C19B 0.099(4) 0.050(3) 0.074(3) 0.005(2) -0.010(3) 0.006(3)
C20A 0.051(2) 0.0345(18) 0.049(2) -0.0043(16) 0.0027(18) 0.0155(17)
C20C 0.048(2) 0.068(3) 0.076(3) 0.024(2) 0.017(2) 0.019(2)
C20B 0.067(3) 0.044(2) 0.067(3) 0.004(2) -0.017(2) 0.010(2)
C20D 0.060(3) 0.068(3) 0.059(3) -0.008(2) -0.001(2) 0.031(2)

loop_
_atom_type_symbol
_atom_type_description
_atom_type_scat_dispersion_real
_atom_type_scat_dispersion_imag
_atom_type_scat_source
C C 0.0033 0.0016 'International Tables Vol C Tables 4.2.6.8 and 6.1.1.4'
H H 0.0000 0.0000 'International Tables Vol C Tables 4.2.6.8 and 6.1.1.4'
O O 0.0106 0.0060 'International Tables Vol C Tables 4.2.6.8 and 6.1.1.4'
Fe Fe 0.3463 0.8444 'International Tables Vol C Tables 4.2.6.8 and 6.1.1.4'
Cl Cl 0.1484 0.1585 'International Tables Vol C Tables 4.2.6.8 and 6.1.1.4'
F F 0.0171 0.0103 'International Tables Vol C Tables 4.2.6.8 and 6.1.1.4'

loop_
_geom_angle_atom_site_label_1
_geom_angle_atom_site_label_2
_geom_angle_atom_site_label_3
_geom_angle
_geom_angle_site_symmetry_1
_geom_angle_site_symmetry_3
_geom_angle_publ_flag
O20 Fe1 O1A 99.54(11) . . ?
O20 Fe1 O1B 100.64(11) . . ?
O1A Fe1 O1B 89.89(9) . . ?
O20 Fe1 O1C 96.07(11) . . ?
O1A Fe1 O1C 90.78(9) . . ?
O1B Fe1 O1C 162.93(10) . . ?
O20 Fe1 O1D 96.40(11) . . ?
O1A Fe1 O1D 164.06(10) . . ?
O1B Fe1 O1D 87.41(9) . . ?
O1C Fe1 O1D 87.29(9) . . ?
O10 Fe2 O2B 99.24(11) . . ?
O10 Fe2 O2C 95.57(11) . . ?
O2B Fe2 O2C 165.10(10) . . ?
O10 Fe2 O2D 101.43(11) . . ?
O2B Fe2 O2D 88.59(9) . . ?
O2C Fe2 O2D 90.03(9) . . ?
O10 Fe2 O2A 93.52(10) . . ?
O2B Fe2 O2A 88.53(9) . . ?
O2C Fe2 O2A 89.00(9) . . ?
O2D Fe2 O2A 165.05(10) . . ?
O10 Fe2 Fe1 172.68(8) . . ?
C14C O1C Fe1 121.6(2) . . ?
C14A O1A Fe1 121.1(2) . . ?
C14D O1D Fe1 127.1(2) . . ?
C14B O1B Fe1 125.5(2) . . ?
C14C O2C Fe2 123.1(2) . . ?
C14A O2A Fe2 122.7(2) . . ?
C14B O2B Fe2 120.7(2) . . ?
C14D O2D Fe2 118.0(2) . . ?
C10X O10 C13 110.4(4) . . ?
C13 O10 C10Y 110.4(7) . . ?
C10X O10 Fe2 125.0(3) . . ?
C13 O10 Fe2 124.1(3) . . ?
C10Y O10 Fe2 123.7(6) . . ?
C20X O20 C23X 110.6(5) . . ?
C20Y O20 C23Y 110.8(9) . . ?
C20Y O20 Fe1 126.3(7) . . ?
C20X O20 Fe1 126.5(4) . . ?
C23X O20 Fe1 122.3(4) . . ?
C23Y O20 Fe1 122.2(6) . . ?
C7D C2D F1D 118.8(6) . . ?
C7D C2D C3D 122.4(5) . . ?
F1D C2D C3D 118.7(6) . . ?
C3C C2C C7C 123.1(4) . . ?
C3C C2C F1C 118.3(4) . . ?
C7C C2C F1C 118.6(4) . . ?
C7B C2B F1B 119.6(6) . . ?
C7B C2B C3B 123.2(5) . . ?
F1B C2B C3B 117.2(6) . . ?
C7A C2A F1A 119.4(6) . . ?
C7A C2A C3A 123.1(5) . . ?
F1A C2A C3A 117.5(7) . . ?
C2C C3C C4C 119.0(4) . . ?
C4A C3A C2A 117.9(5) . . ?
C2D C3D C4D 119.3(5) . . ?
C4B C3B C2B 117.4(5) . . ?
C3C C4C C5C 120.3(4) . . ?
C3A C4A C5A 121.3(5) . . ?
C3D C4D C5D 120.0(5) . . ?
C3B C4B C5B 121.4(5) . . ?
C6C C5C C4C 117.9(4) . . ?
C6C C5C C8C 121.7(3) . . ?
C4C C5C C8C 120.4(4) . . ?
C6D C5D C4D 117.9(4) . . ?
C6D C5D C8D 120.9(4) . . ?
C4D C5D C8D 121.0(4) . . ?
C6A C5A C4A 117.7(4) . . ?
C6A C5A C8A 121.3(4) . . ?
C4A C5A C8A 120.6(4) . . ?
C6B C5B C4B 118.0(4) . . ?
C6B C5B C8B 121.0(4) . . ?
C4B C5B C8B 120.9(4) . . ?
C5C C6C C7C 121.7(4) . . ?
C7D C6D C5D 122.2(4) . . ?
C7B C6B C5B 121.3(4) . . ?
C7A C6A C5A 121.5(5) . . ?
C2B C7B C6B 118.8(5) . . ?
C2C C7C C6C 118.0(4) . . ?
C2D C7D C6D 118.2(5) . . ?
C2A C7A C6A 118.4(5) . . ?
C9C C8C C13C 117.8(3) . . ?
C9C C8C C5C 118.0(3) . . ?
C13C C8C C5C 124.1(3) . . ?
C9A C8A C13A 119.0(4) . . ?
C9A C8A C5A 116.3(3) . . ?
C13A C8A C5A 124.6(3) . . ?
C9D C8D C13D 119.0(4) . . ?
C9D C8D C5D 116.5(4) . . ?
C13D C8D C5D 124.1(3) . . ?
C9B C8B C13B 119.6(4) . . ?
C9B C8B C5B 116.8(4) . . ?
C13B C8B C5B 123.4(3) . . ?
C10A C9A C8A 121.4(4) . . ?
C10C C9C C8C 121.8(4) . . ?
C10B C9B C8B 119.7(5) . . ?
C10D C9D C8D 121.4(4) . . ?
C9C C10C C11C 119.9(4) . . ?
C9A C10A C11A 119.9(3) . . ?
C11B C10B C9B 120.8(4) . . ?
C9D C10D C11D 119.7(4) . . ?
C10A C11A C12A 121.1(4) . . ?
C10C C11C C12C 121.3(4) . . ?
C10B C11B C12B 121.2(4) . . ?
C10D C11D C12D 121.7(4) . . ?
C11A C12A C13A 118.8(4) . . ?
C11A C12A C15A 115.9(3) . . ?
C13A C12A C15A 125.2(3) . . ?
C11C C12C C13C 119.1(4) . . ?
C11C C12C C15C 117.5(3) . . ?
C13C C12C C15C 123.3(3) . . ?
C11D C12D C13D 118.3(4) . . ?
C11D C12D C15D 115.4(4) . . ?
C13D C12D C15D 126.3(3) . . ?
C11B C12B C13B 118.5(4) . . ?
C11B C12B C15B 117.3(4) . . ?
C13B C12B C15B 124.2(3) . . ?
C8A C13A C12A 119.8(3) . . ?
C8A C13A C14A 120.4(3) . . ?
C12A C13A C14A 119.7(3) . . ?
C8C C13C C12C 120.1(3) . . ?
C8C C13C C14C 119.6(3) . . ?
C12C C13C C14C 120.3(3) . . ?
C8B C13B C12B 120.1(3) . . ?
C8B C13B C14B 119.3(3) . . ?
C12B C13B C14B 120.4(3) . . ?
C12D C13D C8D 119.7(3) . . ?
C12D C13D C14D 120.3(3) . . ?
C8D C13D C14D 119.9(3) . . ?
O1C C14C O2C 124.9(3) . . ?
O1C C14C C13C 117.5(3) . . ?
O2C C14C C13C 117.6(3) . . ?
O1B C14B O2B 124.7(3) . . ?
O1B C14B C13B 116.7(3) . . ?
O2B C14B C13B 118.6(3) . . ?
O1D C14D O2D 125.5(3) . . ?
O1D C14D C13D 116.2(3) . . ?
O2D C14D C13D 118.3(3) . . ?
O2A C14A O1A 125.8(3) . . ?
O2A C14A C13A 118.3(3) . . ?
O1A C14A C13A 115.9(3) . . ?
C20C C15C C16C 118.9(4) . . ?
C20C C15C C12C 120.8(3) . . ?
C16C C15C C12C 120.2(4) . . ?
C16D C15D C20D 117.6(4) . . ?
C16D C15D C12D 119.2(4) . . ?
C20D C15D C12D 122.9(4) . . ?
C20A C15A C16A 117.7(4) . . ?
C20A C15A C12A 121.6(3) . . ?
C16A C15A C12A 120.4(4) . . ?
C16B C15B C20B 117.7(4) . . ?
C16B C15B C12B 119.4(4) . . ?
C20B C15B C12B 122.7(4) . . ?
C17C C16C C15C 120.0(5) . . ?
C17A C16A C15A 121.5(5) . . ?
C17B C16B C15B 122.0(5) . . ?
C15D C16D C17D 121.9(5) . . ?
C18A C17A C16A 118.3(5) . . ?
C18B C17B C16B 118.0(5) . . ?
C18C C17C C16C 119.4(5) . . ?
C18D C17D C16D 117.8(5) . . ?
C19B C18B C17B 122.4(5) . . ?
C19B C18B F21B 118.8(5) . . ?
C17B C18B F21B 118.8(5) . . ?
C19A C18A C17A 122.9(5) . . ?
C19A C18A F21A 119.0(5) . . ?
C17A C18A F21A 118.0(5) . . ?
C19D C18D C17D 123.0(5) . . ?
C19D C18D F21D 119.0(5) . . ?
C17D C18D F21D 117.9(5) . . ?
F21C C18C C17C 119.9(6) . . ?
F21C C18C C19C 117.6(6) . . ?
C17C C18C C19C 122.5(5) . . ?
C18A C19A C20A 118.6(5) . . ?
C18D C19D C20D 118.5(5) . . ?
C18C C19C C20C 117.4(5) . . ?
C18B C19B C20B 118.9(5) . . ?
C15A C20A C19A 121.1(4) . . ?
C15C C20C C19C 121.8(5) . . ?
C19B C20B C15B 121.0(4) . . ?
C15D C20D C19D 121.2(4) . . ?
O10 C10X C11X 104.9(6) . . ?
C12X C11X C10X 99.8(8) . . ?
C11X C12X C13 108.1(8) . . ?
O10 C10Y C11Y 96.4(12) . . ?
C10Y C11Y C12Y 92.2(14) . . ?
C13 C12Y C11Y 98.2(13) . . ?
C12Y C13 O10 111.6(8) . . ?
O10 C13 C12X 99.2(5) . . ?
O20 C20X C21X 103.9(6) . . ?
C22X C21X C20X 101.9(8) . . ?
C21X C22X C23X 99.3(7) . . ?
O20 C23X C22X 100.5(6) . . ?
O20 C20Y C21Y 93.1(10) . . ?
C22Y C23Y O20 105.5(13) . . ?

loop_
_geom_bond_atom_site_label_1
_geom_bond_atom_site_label_2
_geom_bond_distance
_geom_bond_site_symmetry_2
_geom_bond_publ_flag
Fe1 O20 2.041(3) . ?
Fe1 O1A 2.060(2) . ?
Fe1 O1B 2.061(2) . ?
Fe1 O1C 2.072(2) . ?
Fe1 O1D 2.079(2) . ?
Fe2 O10 2.038(3) . ?
Fe2 O2B 2.068(2) . ?
Fe2 O2C 2.075(2) . ?
Fe2 O2D 2.101(2) . ?
Fe2 O2A 2.155(2) . ?
O1C C14C 1.260(4) . ?
O1A C14A 1.260(4) . ?
O1D C14D 1.247(4) . ?
O1B C14B 1.251(4) . ?
O2C C14C 1.265(4) . ?
O2A C14A 1.259(4) . ?
O2B C14B 1.261(4) . ?
O2D C14D 1.266(4) . ?
O10 C10X 1.445(8) . ?
O10 C13 1.452(6) . ?
O10 C10Y 1.463(15) . ?
O20 C20Y 1.427(16) . ?
O20 C20X 1.430(8) . ?
O20 C23X 1.447(8) . ?
O20 C23Y 1.491(14) . ?
F1C C2C 1.380(5) . ?
F1D C2D 1.361(6) . ?
F1B C2B 1.374(6) . ?
F1A C2A 1.373(6) . ?
F21A C18A 1.373(6) . ?
F21B C18B 1.373(6) . ?
F21D C18D 1.366(6) . ?
F21C C18C 1.366(6) . ?
C2D C7D 1.346(7) . ?
C2D C3D 1.377(8) . ?
C2C C3C 1.348(7) . ?
C2C C7C 1.360(6) . ?
C2B C7B 1.345(8) . ?
C2B C3B 1.389(9) . ?
C2A C7A 1.343(8) . ?
C2A C3A 1.388(9) . ?
C3C C4C 1.389(7) . ?
C3A C4A 1.362(7) . ?
C3D C4D 1.389(8) . ?
C3B C4B 1.384(8) . ?
C4C C5C 1.399(6) . ?
C4A C5A 1.397(6) . ?
C4D C5D 1.395(6) . ?
C4B C5B 1.394(6) . ?
C5C C6C 1.382(5) . ?
C5C C8C 1.490(5) . ?
C5D C6D 1.390(6) . ?
C5D C8D 1.491(6) . ?
C5A C6A 1.393(5) . ?
C5A C8A 1.491(6) . ?
C5B C6B 1.394(6) . ?
C5B C8B 1.489(6) . ?
C6C C7C 1.384(6) . ?
C6D C7D 1.383(6) . ?
C6B C7B 1.379(6) . ?
C6A C7A 1.371(6) . ?
C8C C9C 1.412(5) . ?
C8C C13C 1.414(5) . ?
C8A C9A 1.402(5) . ?
C8A C13A 1.405(5) . ?
C8D C9D 1.396(5) . ?
C8D C13D 1.411(5) . ?
C8B C9B 1.400(5) . ?
C8B C13B 1.409(6) . ?
C9A C10A 1.363(6) . ?
C9C C10C 1.375(6) . ?
C9B C10B 1.388(7) . ?
C9D C10D 1.371(7) . ?
C10C C11C 1.372(6) . ?
C10A C11A 1.385(6) . ?
C10B C11B 1.379(7) . ?
C10D C11D 1.370(7) . ?
C11A C12A 1.398(5) . ?
C11C C12C 1.395(5) . ?
C11B C12B 1.396(6) . ?
C11D C12D 1.404(5) . ?
C12A C13A 1.411(5) . ?
C12A C15A 1.491(6) . ?
C12C C13C 1.414(5) . ?
C12C C15C 1.494(5) . ?
C12D C13D 1.411(5) . ?
C12D C15D 1.486(6) . ?
C12B C13B 1.416(5) . ?
C12B C15B 1.490(6) . ?
C13A C14A 1.526(4) . ?
C13C C14C 1.512(5) . ?
C13B C14B 1.514(5) . ?
C13D C14D 1.519(4) . ?
C15C C20C 1.378(6) . ?
C15C C16C 1.393(6) . ?
C15D C16D 1.385(6) . ?
C15D C20D 1.387(6) . ?
C15A C20A 1.390(5) . ?
C15A C16A 1.396(6) . ?
C15B C16B 1.385(6) . ?
C15B C20B 1.385(6) . ?
C16C C17C 1.380(7) . ?
C16A C17A 1.391(7) . ?
C16B C17B 1.373(7) . ?
C16D C17D 1.395(7) . ?
C17A C18A 1.361(8) . ?
C17B C18B 1.364(7) . ?
C17C C18C 1.365(8) . ?
C17D C18D 1.358(8) . ?
C18B C19B 1.362(7) . ?
C18A C19A 1.358(7) . ?
C18D C19D 1.358(7) . ?
C18C C19C 1.375(8) . ?
C19A C20A 1.396(6) . ?
C19D C20D 1.391(7) . ?
C19C C20C 1.387(7) . ?
C19B C20B 1.374(7) . ?
C10X C11X 1.527(12) . ?
C11X C12X 1.378(13) . ?
C12Y C13 1.357(17) . ?
C20X C21X 1.497(12) . ?
C21X C22X 1.452(13) . ?
C22Y C23Y 1.45(3) . ?
